data_7716611
loop_
_publ_author_name
'Solea, Atena B.'
'Demirci, Gozde'
'Harvey, Freya M.'
'Crochet, Aurelien'
'Zobi, Fabio'
'Mamula Steiner, Olimpia'

_publ_section_title
;
 The role of stereochemistry in the anticancer activity of Re(I)
 tricarbonyl complexes.
;
_journal_issue 33
_journal_name_full 'Dalton transactions (Cambridge, England : 2003)'
_journal_page_first 13743
_journal_page_last 13755
_journal_paper_doi 10.1039/d4dt01643b
_journal_volume 53
_journal_year 2024
_chemical_absolute_configuration syn
_chemical_formula_moiety 'C34 H34 N4'
_chemical_formula_sum 'C34 H34 N4'
_chemical_formula_weight 498.65
_space_group_crystal_system monoclinic
_space_group_IT_number 4
_space_group_name_Hall 'P 2yb'
_space_group_name_H-M_alt 'P 1 21 1'
_atom_sites_solution_hydrogens geom
_atom_sites_solution_primary dual
_audit_creation_date 2024-06-18
_audit_creation_method
;
Olex2 1.5
(compiled 2024.02.16 svn.r378c4104 for OlexSys, GUI svn.r6928)
;
_audit_update_record
;
2024-06-27 deposited with the CCDC.	2024-07-08 downloaded from the CCDC.
;
_cell_angle_alpha 90
_cell_angle_beta 100.364(5)
_cell_angle_gamma 90
_cell_formula_units_Z 2
_cell_length_a 14.2640(9)
_cell_length_b 6.1542(3)
_cell_length_c 15.5298(10)
_cell_measurement_reflns_used 24622
_cell_measurement_temperature 200(2)
_cell_measurement_theta_max 67.72
_cell_measurement_theta_min 5.79
_cell_volume 1341.02(14)
_computing_cell_refinement
;
X-Area Recipe 2.0.1 (STOE, 2023)
;
_computing_data_collection
;
X-Area WinXpose 2.0.29.0 (STOE, 2023)
;
_computing_data_reduction
;
X-Area Integrate 2.5.15.0 (STOE, 2023)
X-Area LANA 2.7.12 (STOE, 2023)
;
_computing_molecular_graphics 'Olex2 1.5 (Dolomanov et al., 2009)'
_computing_publication_material
;
STOE & Cie GmbH, X-Area, software package for collecting single-crystal or
multi-domain crystal data on STOE area-detector diffractometers, for image 
processing, for the correction and scaling of reflection intensities and 
for outlier rejection, version 2.3, Darmstadt 2023
;
_computing_structure_refinement 'SHELXL 2017/1 (Sheldrick, 2015)'
_computing_structure_solution 'SHELXT  (Sheldrick, 2015)'
_diffrn_ambient_temperature 200(2)
_diffrn_detector 'image plate (34 cm diameter)'
_diffrn_detector_area_resol_mean 6.67
_diffrn_detector_type 'STOE Imaging Plate'
_diffrn_measured_fraction_theta_full 0.974
_diffrn_measured_fraction_theta_max 0.971
_diffrn_measurement_details
;
 810 frames, detector distance = 40 mm
;
_diffrn_measurement_device '2-circle diffractometer'
_diffrn_measurement_device_type 'STOE IPDS 2T'
_diffrn_measurement_method 'rotation method, \w scans'
_diffrn_radiation_collimation '1.2, 0.6 mm diameter'
_diffrn_radiation_monochromator 'multilayer optic'
_diffrn_radiation_polarisn_norm 0
_diffrn_radiation_probe x-ray
_diffrn_radiation_type 'Cu K\a'
_diffrn_radiation_wavelength 1.54186
_diffrn_reflns_av_R_equivalents 0.0341
_diffrn_reflns_av_unetI/netI 0.0232
_diffrn_reflns_Laue_measured_fraction_full 0.974
_diffrn_reflns_Laue_measured_fraction_max 0.971
_diffrn_reflns_limit_h_max 17
_diffrn_reflns_limit_h_min -17
_diffrn_reflns_limit_k_max 6
_diffrn_reflns_limit_k_min -6
_diffrn_reflns_limit_l_max 18
_diffrn_reflns_limit_l_min -18
_diffrn_reflns_number 18027
_diffrn_reflns_point_group_measured_fraction_full 0.949
_diffrn_reflns_point_group_measured_fraction_max 0.945
_diffrn_reflns_theta_full 67.686
_diffrn_reflns_theta_max 67.920
_diffrn_reflns_theta_min 2.893
_diffrn_source 'Genix-Cu, 3D'
_diffrn_source_current 0.600
_diffrn_source_power 0.030
_diffrn_source_voltage 50
_exptl_absorpt_coefficient_mu 0.562
_exptl_absorpt_correction_T_max 0.9670
_exptl_absorpt_correction_T_min 0.8266
_exptl_absorpt_correction_type multi-scan
_exptl_absorpt_process_details
;
STOE X-Red32, absorption correction by Gaussian integration, analogous to
P. Coppens, "The Evaluation of Absorption and Extinction in Single-Crystal
Structure Analysis", published in: F. R. Ahmed (Editor), "Crystallographic
Computing", Munksgaard, Copenhagen (1970), 255 - 270. Afterwards scaling of
reflection intensities was performed within STOE LANA. J. Koziskova, F. Hahn,
J. Richter, J. Kozisek, Acta Chimica Slovaca, vol. 9, no. 2, 2016, pp. 136-140.
;
_exptl_crystal_colour colourless
_exptl_crystal_colour_primary colourless
_exptl_crystal_density_diffrn 1.235
_exptl_crystal_density_method 'not measured'
_exptl_crystal_description needle
_exptl_crystal_F_000 532
_exptl_crystal_recrystallization_method 'mounted on loop with oil'
_exptl_crystal_size_max 0.34
_exptl_crystal_size_mid 0.157
_exptl_crystal_size_min 0.06
_refine_diff_density_max 0.431
_refine_diff_density_min -0.474
_refine_diff_density_rms 0.094
_refine_ls_abs_structure_details
;
 Flack x determined using 1540 quotients [(I+)-(I-)]/[(I+)+(I-)]
 (Parsons, Flack and Wagner, Acta Cryst. B69 (2013) 249-259).
;
_refine_ls_abs_structure_Flack 0.4(3)
_refine_ls_extinction_coef 0.013(4)
_refine_ls_extinction_expression Fc^*^=kFc[1+0.001xFc^2^\l^3^/sin(2\q)]^-1/4^
_refine_ls_extinction_method 'SHELXL-2017/1 (Sheldrick 2017)'
_refine_ls_goodness_of_fit_ref 1.128
_refine_ls_hydrogen_treatment constr
_refine_ls_matrix_type full
_refine_ls_number_parameters 348
_refine_ls_number_reflns 4606
_refine_ls_number_restraints 1
_refine_ls_restrained_S_all 1.128
_refine_ls_R_factor_all 0.1025
_refine_ls_R_factor_gt 0.0703
_refine_ls_shift/su_max 0.000
_refine_ls_shift/su_mean 0.000
_refine_ls_structure_factor_coef Fsqd
_refine_ls_weighting_details 'w=1/[\s^2^(Fo^2^)+(0.1065P)^2^+2.5021P] where P=(Fo^2^+2Fc^2^)/3'
_refine_ls_weighting_scheme calc
_refine_ls_wR_factor_gt 0.1738
_refine_ls_wR_factor_ref 0.2388
_reflns_Friedel_coverage 0.767
_reflns_Friedel_fraction_full 0.918
_reflns_Friedel_fraction_max 0.913
_reflns_number_gt 3815
_reflns_number_total 4606
_reflns_threshold_expression 'I > 2\s(I)'
_cod_data_source_file d4dt01643b2.cif
_cod_data_source_block (-)-meta-l
_cod_depositor_comments 'Adding full bibliography for 7716611--7716619.cif.'
_cod_database_code 7716611
_shelx_shelxl_version_number 2017/1
_shelx_space_group_comment
;
The symmetry employed for this shelxl refinement is uniquely defined
by the following loop, which should always be used as a source of
symmetry information in preference to the above space-group names.
They are only intended as comments.
;
_shelx_estimated_absorpt_t_max 0.967
_shelx_estimated_absorpt_t_min 0.832
_olex2_refinement_description
;
1. Fixed Uiso
 At 1.2 times of:
  All C(H) groups, All C(H,H) groups
 At 1.5 times of:
  All C(H,H,H) groups
2.a Ternary CH refined with riding coordinates:
 C12(H12), C14(H14), C29(H29), C31(H31)
2.b Secondary CH2 refined with riding coordinates:
 C11(H11A,H11B), C15(H15A,H15B), C28(H28A,H28B), C32(H32A,H32B)
2.c Aromatic/amide H refined with riding coordinates:
 C1(H1), C3(H3), C4(H4), C7(H7), C8(H8), C18(H18), C20(H20), C21(H21),
 C24(H24), C25(H25)
2.d Idealised Me refined as rotating group:
 C16(H16A,H16B,H16C), C17(H17A,H17B,H17C), C33(H33A,H33B,H33C), C34(H34A,H34B,
 H34C)
;
_olex2_exptl_crystal_mounting_method 'recrystallised from a mixture of chloroform and diethylether by solvent layering'
_olex2_submission_special_instructions 'No special instructions were received'
_stoe_detector_distance '40.0 mm'
_stoe_detector_pixelsize_x '0.150 mm'
_stoe_detector_pixelsize_y '0.150 mm'
_stoe_detector_size_x '34.0 cm'
_stoe_detector_size_y '34.0 cm'
_stoe_evaluation_integration_a 9.0
_stoe_evaluation_integration_b 0.0
_stoe_evaluation_integration_ems 0.026
_stoe_evaluation_lana_bis_l_even_max -
_stoe_evaluation_lana_bis_l_odd_max -
_stoe_evaluation_lana_bos_l_even_max 4
_stoe_evaluation_lana_bos_l_odd_max 1
_stoe_evaluation_lana_completeness 97.3
_stoe_evaluation_lana_dxs_max_order 1
_stoe_evaluation_lana_dys_max_order 1
_stoe_evaluation_lana_fs_max_order 3
_stoe_evaluation_lana_max_2theta_available 135.9
_stoe_evaluation_lana_max_2theta_desired 135.9
_stoe_evaluation_lana_mean_redundancy 6.9
_stoe_evaluation_lana_number_refls_after_or 18033
_stoe_evaluation_lana_number_refls_outliers 7323
_stoe_evaluation_lana_number_refls_total 25356
_stoe_evaluation_lana_number_refls_unique 2611
_stoe_evaluation_lana_number_refls_written 18033
_stoe_evaluation_lana_or_c1 0.035
_stoe_evaluation_lana_or_c2 0
_stoe_evaluation_lana_or_c3 0
_stoe_evaluation_lana_or_c4 0.7
_stoe_evaluation_lana_point_group 2/m
_stoe_evaluation_lana_table
;
#----------------------------------------------------------------------------
2Theta          12.4   27.0   41.6   56.2   70.8   85.4  100.0  114.6  129.2
#----------------------------------------------------------------------------
<Resolution>    5.46   3.12   2.13   1.63   1.33   1.14   1.01   0.92   0.86
N(total)         194    990   2208   3073   4390   4854   4428   3398   1821
<Redundancy>     4.5    8.5    9.4    8.3    8.7    7.9    6.7    5.2    4.0
Complet. [%%]    84.6   98.7  100.0  100.0  100.0  100.0  100.0  100.0   83.9
<I/sigma>      266.6  277.1  182.3   80.3   44.3   38.3   19.6   10.0    1.8
R(int)         0.027  0.023  0.023  0.035  0.043  0.041  0.046  0.104  0.377
#----------------------------------------------------------------------------
;
_stoe_measurement_identifier (-)-Meta-L
_stoe_measurement_max_exposure_per_frame '60.0 s'
_stoe_measurement_mean_exposure_per_frame '60.0 s'
_stoe_measurement_min_exposure_per_frame '60.0 s'
_stoe_measurement_total_exposure_time '13.5 h'
_stoe_measurement_total_frame_number 810
_stoe_measurement_total_run_number 9
_stoe_measurement_tube_power '30.0 W'

loop_
_space_group_symop_operation_xyz
'x, y, z'
'-x, y+1/2, -z'

loop_
_atom_site_label
_atom_site_type_symbol
_atom_site_fract_x
_atom_site_fract_y
_atom_site_fract_z
_atom_site_U_iso_or_equiv
_atom_site_adp_type
_atom_site_occupancy
_atom_site_site_symmetry_order
_atom_site_calc_flag
_atom_site_refinement_flags_posn
_atom_site_refinement_flags_adp
_atom_site_refinement_flags_occupancy
_atom_site_disorder_assembly
_atom_site_disorder_group
N1 N 0.3777(4) 0.8419(9) 0.1798(4) 0.0341(12) Uani 1 1 d . . . . .
N2 N 0.6050(3) 0.6500(8) 0.1403(3) 0.0278(11) Uani 1 1 d . . . . .
N3 N 0.1273(4) 0.2170(10) 0.3479(4) 0.0427(14) Uani 1 1 d . . . . .
N4 N -0.1215(4) 0.3373(9) 0.3405(3) 0.0318(12) Uani 1 1 d . . . . .
C1 C 0.3003(5) 0.7635(11) 0.2094(4) 0.0357(15) Uani 1 1 d . . . . .
H1 H 0.250730 0.862950 0.214697 0.043 Uiso 1 1 calc R U . . .
C2 C 0.2884(4) 0.5492(10) 0.2325(4) 0.0293(13) Uani 1 1 d . . . . .
C3 C 0.3632(4) 0.4085(11) 0.2257(4) 0.0320(14) Uani 1 1 d . . . . .
H3 H 0.359185 0.259359 0.240346 0.038 Uiso 1 1 calc R U . . .
C4 C 0.4436(4) 0.4873(11) 0.1973(4) 0.0320(14) Uani 1 1 d . . . . .
H4 H 0.495793 0.393150 0.194548 0.038 Uiso 1 1 calc R U . . .
C5 C 0.4479(4) 0.7024(10) 0.1732(4) 0.0256(13) Uani 1 1 d . . . . .
C6 C 0.5283(4) 0.7862(10) 0.1347(4) 0.0262(13) Uani 1 1 d . . . . .
C7 C 0.5258(4) 0.9864(10) 0.0932(4) 0.0284(13) Uani 1 1 d . . . . .
H7 H 0.472745 1.080288 0.092297 0.034 Uiso 1 1 calc R U . . .
C8 C 0.6008(4) 1.0491(11) 0.0531(4) 0.0308(13) Uani 1 1 d . . . . .
H8 H 0.599973 1.185697 0.024471 0.037 Uiso 1 1 calc R U . . .
C9 C 0.6774(4) 0.9075(10) 0.0556(4) 0.0268(13) Uani 1 1 d . . . . .
C10 C 0.6778(4) 0.7133(10) 0.1014(4) 0.0290(13) Uani 1 1 d . . . . .
C11 C 0.7640(4) 0.5695(10) 0.1094(4) 0.0327(14) Uani 1 1 d . . . . .
H11A H 0.744237 0.422411 0.087554 0.039 Uiso 1 1 calc R U . . .
H11B H 0.794002 0.556671 0.171855 0.039 Uiso 1 1 calc R U . . .
C12 C 0.8366(5) 0.6607(11) 0.0574(4) 0.0337(15) Uani 1 1 d . . . . .
H12 H 0.894376 0.568730 0.057319 0.040 Uiso 1 1 calc R U . . .
C13 C 0.8565(4) 0.9068(11) 0.0789(4) 0.0313(14) Uani 1 1 d . . . . .
C14 C 0.7619(4) 0.9498(11) 0.0119(4) 0.0323(14) Uani 1 1 d . . . . .
H14 H 0.759703 1.084893 -0.024218 0.039 Uiso 1 1 calc R U . . .
C15 C 0.7831(5) 0.7311(12) -0.0337(4) 0.0403(16) Uani 1 1 d . . . . .
H15A H 0.725679 0.643468 -0.056171 0.048 Uiso 1 1 calc R U . . .
H15B H 0.824205 0.747687 -0.078225 0.048 Uiso 1 1 calc R U . . .
C16 C 0.8626(5) 0.9851(12) 0.1721(4) 0.0417(16) Uani 1 1 d . . . . .
H16A H 0.920873 0.928433 0.208384 0.063 Uiso 1 1 calc R U . . .
H16B H 0.807005 0.933390 0.195122 0.063 Uiso 1 1 calc R U . . .
H16C H 0.864025 1.144337 0.173288 0.063 Uiso 1 1 calc R U . . .
C17 C 0.9432(5) 0.9899(13) 0.0442(5) 0.0493(18) Uani 1 1 d . . . . .
H17A H 1.001379 0.933873 0.080740 0.074 Uiso 1 1 calc R U . . .
H17B H 0.943972 1.149076 0.045643 0.074 Uiso 1 1 calc R U . . .
H17C H 0.940031 0.940104 -0.016234 0.074 Uiso 1 1 calc R U . . .
C18 C 0.2024(5) 0.2963(12) 0.3162(5) 0.0401(16) Uani 1 1 d . . . . .
H18 H 0.261429 0.222204 0.331860 0.048 Uiso 1 1 calc R U . . .
C19 C 0.2006(4) 0.4765(10) 0.2628(4) 0.0291(13) Uani 1 1 d . . . . .
C20 C 0.1132(5) 0.5800(13) 0.2412(5) 0.0451(18) Uani 1 1 d . . . . .
H20 H 0.106889 0.704371 0.204329 0.054 Uiso 1 1 calc R U . . .
C21 C 0.0357(5) 0.5027(13) 0.2730(5) 0.0450(18) Uani 1 1 d . . . . .
H21 H -0.023862 0.574794 0.258157 0.054 Uiso 1 1 calc R U . . .
C22 C 0.0434(4) 0.3218(11) 0.3262(4) 0.0307(14) Uani 1 1 d . . . . .
C23 C -0.0381(4) 0.2279(11) 0.3601(4) 0.0289(13) Uani 1 1 d . . . . .
C24 C -0.0298(4) 0.0367(11) 0.4071(4) 0.0360(15) Uani 1 1 d . . . . .
H24 H 0.029821 -0.035825 0.420501 0.043 Uiso 1 1 calc R U . . .
C25 C -0.1098(5) -0.0494(12) 0.4349(4) 0.0395(16) Uani 1 1 d . . . . .
H25 H -0.105364 -0.180483 0.467742 0.047 Uiso 1 1 calc R U . . .
C26 C -0.1957(4) 0.0592(11) 0.4140(4) 0.0333(14) Uani 1 1 d . . . . .
C27 C -0.1983(5) 0.2542(12) 0.3668(4) 0.0350(15) Uani 1 1 d . . . . .
C28 C -0.2922(5) 0.3725(13) 0.3451(4) 0.0415(17) Uani 1 1 d . . . . .
H28A H -0.310617 0.386545 0.280723 0.050 Uiso 1 1 calc R U . . .
H28B H -0.285041 0.520524 0.370297 0.050 Uiso 1 1 calc R U . . .
C29 C -0.3708(5) 0.2522(13) 0.3809(4) 0.0436(17) Uani 1 1 d . . . . .
H29 H -0.435427 0.320517 0.367720 0.052 Uiso 1 1 calc R U . . .
C30 C -0.3368(5) 0.1821(11) 0.4777(4) 0.0373(16) Uani 1 1 d . . . . .
C31 C -0.2880(4) -0.0140(12) 0.4387(4) 0.0379(15) Uani 1 1 d . . . . .
H31 H -0.286244 -0.154652 0.471145 0.045 Uiso 1 1 calc R U . . .
C32 C -0.3664(5) 0.0084(15) 0.3556(5) 0.052(2) Uani 1 1 d . . . . .
H32A H -0.425462 -0.074152 0.358153 0.062 Uiso 1 1 calc R U . . .
H32B H -0.343780 -0.017703 0.299861 0.062 Uiso 1 1 calc R U . . .
C33 C -0.2756(6) 0.3408(13) 0.5377(4) 0.0487(19) Uani 1 1 d . . . . .
H33A H -0.247215 0.266899 0.592045 0.073 Uiso 1 1 calc R U . . .
H33B H -0.314994 0.462168 0.551165 0.073 Uiso 1 1 calc R U . . .
H33C H -0.224811 0.396174 0.508656 0.073 Uiso 1 1 calc R U . . .
C34 C -0.4182(6) 0.1033(15) 0.5216(5) 0.053(2) Uani 1 1 d . . . . .
H34A H -0.449451 0.228520 0.543374 0.079 Uiso 1 1 calc R U . . .
H34B H -0.392852 0.007322 0.570624 0.079 Uiso 1 1 calc R U . . .
H34C H -0.464673 0.023533 0.478962 0.079 Uiso 1 1 calc R U . . .

loop_
_atom_site_aniso_label
_atom_site_aniso_U_11
_atom_site_aniso_U_22
_atom_site_aniso_U_33
_atom_site_aniso_U_23
_atom_site_aniso_U_13
_atom_site_aniso_U_12
N1 0.037(3) 0.022(3) 0.045(3) -0.001(2) 0.012(2) 0.004(2)
N2 0.026(2) 0.026(3) 0.032(3) -0.001(2) 0.007(2) 0.005(2)
N3 0.033(3) 0.041(4) 0.054(3) 0.018(3) 0.010(2) 0.008(3)
N4 0.031(3) 0.037(3) 0.028(2) 0.003(2) 0.006(2) 0.003(2)
C1 0.036(3) 0.031(4) 0.043(3) 0.004(3) 0.013(3) -0.002(3)
C2 0.033(3) 0.028(4) 0.027(3) -0.003(2) 0.004(2) 0.000(3)
C3 0.036(3) 0.022(3) 0.040(3) 0.004(3) 0.014(3) 0.004(3)
C4 0.035(3) 0.027(4) 0.034(3) 0.003(3) 0.007(2) 0.001(3)
C5 0.024(3) 0.028(3) 0.024(3) -0.008(2) 0.003(2) 0.005(2)
C6 0.028(3) 0.024(3) 0.027(3) -0.003(2) 0.004(2) 0.002(2)
C7 0.029(3) 0.022(3) 0.031(3) 0.000(2) -0.001(2) 0.003(2)
C8 0.034(3) 0.024(3) 0.034(3) 0.002(2) 0.004(2) 0.001(2)
C9 0.031(3) 0.023(3) 0.025(3) 0.002(2) 0.001(2) 0.003(2)
C10 0.032(3) 0.023(3) 0.030(3) 0.006(2) 0.001(2) 0.004(2)
C11 0.034(3) 0.020(3) 0.044(4) 0.000(3) 0.009(3) 0.005(2)
C12 0.038(3) 0.030(4) 0.033(3) -0.002(3) 0.007(3) -0.002(3)
C13 0.034(3) 0.026(3) 0.036(3) -0.003(3) 0.011(3) -0.002(3)
C14 0.039(3) 0.029(4) 0.028(3) 0.009(3) 0.005(2) 0.001(3)
C15 0.047(4) 0.041(4) 0.033(3) -0.005(3) 0.009(3) 0.002(3)
C16 0.041(3) 0.037(4) 0.044(4) -0.009(3) -0.002(3) 0.001(3)
C17 0.042(4) 0.041(4) 0.068(5) 0.005(4) 0.019(3) -0.004(3)
C18 0.034(3) 0.036(4) 0.051(4) 0.009(3) 0.010(3) 0.005(3)
C19 0.031(3) 0.027(3) 0.029(3) 0.003(3) 0.005(2) 0.005(3)
C20 0.033(3) 0.042(4) 0.061(4) 0.020(4) 0.009(3) 0.007(3)
C21 0.032(3) 0.045(5) 0.057(4) 0.026(4) 0.007(3) 0.004(3)
C22 0.027(3) 0.035(4) 0.029(3) 0.002(3) 0.003(2) 0.005(3)
C23 0.029(3) 0.031(3) 0.027(3) 0.002(3) 0.005(2) 0.006(3)
C24 0.038(3) 0.034(4) 0.035(3) 0.011(3) 0.004(3) 0.002(3)
C25 0.041(4) 0.034(4) 0.043(4) 0.008(3) 0.008(3) 0.002(3)
C26 0.034(3) 0.033(4) 0.034(3) 0.003(3) 0.009(2) -0.002(3)
C27 0.039(3) 0.039(4) 0.027(3) 0.003(3) 0.008(3) -0.001(3)
C28 0.036(3) 0.056(5) 0.034(3) 0.013(3) 0.010(3) 0.005(3)
C29 0.036(4) 0.051(5) 0.043(4) 0.004(3) 0.006(3) 0.002(3)
C30 0.045(4) 0.035(4) 0.033(3) 0.002(3) 0.012(3) -0.002(3)
C31 0.042(4) 0.036(4) 0.037(3) -0.001(3) 0.009(3) -0.007(3)
C32 0.043(4) 0.068(6) 0.042(4) -0.011(4) 0.003(3) -0.015(4)
C33 0.075(5) 0.043(4) 0.032(3) 0.000(3) 0.020(3) 0.001(4)
C34 0.054(4) 0.051(5) 0.059(5) 0.011(4) 0.025(4) -0.003(4)

loop_
_atom_type_symbol
_atom_type_description
_atom_type_scat_dispersion_real
_atom_type_scat_dispersion_imag
_atom_type_scat_source
C C 0.0181 0.0091 'International Tables Vol C Tables 4.2.6.8 and 6.1.1.4'
H H 0.0000 0.0000 'International Tables Vol C Tables 4.2.6.8 and 6.1.1.4'
N N 0.0311 0.0180 'International Tables Vol C Tables 4.2.6.8 and 6.1.1.4'

loop_
_exptl_crystal_face_index_h
_exptl_crystal_face_index_k
_exptl_crystal_face_index_l
_exptl_crystal_face_perp_dist
6 0 -1 0.3640
25 -30 24 0.1951
22 -30 -1 0.1737
19 -25 -30 0.2686
-2 30 29 0.2481
1 -1 30 0.5216
-1 -26 30 0.2674
-30 1 3 0.4158
-15 -14 -6 0.3385
-15 11 -10 0.1710
-13 15 12 0.2249
-5 -30 4 0.2012

loop_
_geom_angle_atom_site_label_1
_geom_angle_atom_site_label_2
_geom_angle_atom_site_label_3
_geom_angle
_geom_angle_site_symmetry_1
_geom_angle_site_symmetry_3
_geom_angle_publ_flag
C5 N1 C1 117.6(6) . . ?
C10 N2 C6 117.7(5) . . ?
C18 N3 C22 117.6(6) . . ?
C27 N4 C23 118.5(6) . . ?
N1 C1 H1 117.6 . . ?
N1 C1 C2 124.8(6) . . ?
C2 C1 H1 117.6 . . ?
C1 C2 C3 116.2(6) . . ?
C1 C2 C19 121.2(5) . . ?
C3 C2 C19 122.6(6) . . ?
C2 C3 H3 120.2 . . ?
C4 C3 C2 119.7(6) . . ?
C4 C3 H3 120.2 . . ?
C3 C4 H4 120.0 . . ?
C5 C4 C3 120.0(6) . . ?
C5 C4 H4 120.0 . . ?
N1 C5 C4 121.7(6) . . ?
N1 C5 C6 116.9(5) . . ?
C4 C5 C6 121.3(5) . . ?
N2 C6 C5 115.5(5) . . ?
N2 C6 C7 121.8(5) . . ?
C7 C6 C5 122.7(5) . . ?
C6 C7 H7 120.1 . . ?
C8 C7 C6 119.9(5) . . ?
C8 C7 H7 120.1 . . ?
C7 C8 H8 120.7 . . ?
C7 C8 C9 118.6(6) . . ?
C9 C8 H8 120.7 . . ?
C8 C9 C14 124.5(5) . . ?
C10 C9 C8 118.9(5) . . ?
C10 C9 C14 116.6(5) . . ?
N2 C10 C9 123.0(5) . . ?
N2 C10 C11 118.5(5) . . ?
C9 C10 C11 118.5(5) . . ?
C10 C11 H11A 109.4 . . ?
C10 C11 H11B 109.4 . . ?
C10 C11 C12 111.2(5) . . ?
H11A C11 H11B 108.0 . . ?
C12 C11 H11A 109.4 . . ?
C12 C11 H11B 109.4 . . ?
C11 C12 H12 115.5 . . ?
C11 C12 C13 110.8(5) . . ?
C11 C12 C15 108.5(5) . . ?
C13 C12 H12 115.5 . . ?
C15 C12 H12 115.5 . . ?
C15 C12 C13 88.0(5) . . ?
C12 C13 C14 85.4(5) . . ?
C16 C13 C12 119.3(6) . . ?
C16 C13 C14 118.4(5) . . ?
C16 C13 C17 108.7(6) . . ?
C17 C13 C12 112.1(5) . . ?
C17 C13 C14 111.3(5) . . ?
C9 C14 C13 109.4(4) . . ?
C9 C14 H14 116.6 . . ?
C9 C14 C15 106.7(5) . . ?
C13 C14 H14 116.6 . . ?
C13 C14 C15 86.7(5) . . ?
C15 C14 H14 116.6 . . ?
C12 C15 C14 86.1(5) . . ?
C12 C15 H15A 114.3 . . ?
C12 C15 H15B 114.3 . . ?
C14 C15 H15A 114.3 . . ?
C14 C15 H15B 114.3 . . ?
H15A C15 H15B 111.4 . . ?
C13 C16 H16A 109.5 . . ?
C13 C16 H16B 109.5 . . ?
C13 C16 H16C 109.5 . . ?
H16A C16 H16B 109.5 . . ?
H16A C16 H16C 109.5 . . ?
H16B C16 H16C 109.5 . . ?
C13 C17 H17A 109.5 . . ?
C13 C17 H17B 109.5 . . ?
C13 C17 H17C 109.5 . . ?
H17A C17 H17B 109.5 . . ?
H17A C17 H17C 109.5 . . ?
H17B C17 H17C 109.5 . . ?
N3 C18 H18 117.3 . . ?
N3 C18 C19 125.4(6) . . ?
C19 C18 H18 117.3 . . ?
C18 C19 C2 120.4(5) . . ?
C18 C19 C20 115.7(6) . . ?
C20 C19 C2 123.9(6) . . ?
C19 C20 H20 120.0 . . ?
C21 C20 C19 120.0(6) . . ?
C21 C20 H20 120.0 . . ?
C20 C21 H21 119.6 . . ?
C20 C21 C22 120.9(6) . . ?
C22 C21 H21 119.6 . . ?
N3 C22 C21 120.4(6) . . ?
N3 C22 C23 116.4(6) . . ?
C21 C22 C23 123.2(6) . . ?
N4 C23 C22 116.2(5) . . ?
N4 C23 C24 122.1(6) . . ?
C24 C23 C22 121.6(5) . . ?
C23 C24 H24 120.3 . . ?
C23 C24 C25 119.4(6) . . ?
C25 C24 H24 120.3 . . ?
C24 C25 H25 120.6 . . ?
C26 C25 C24 118.9(6) . . ?
C26 C25 H25 120.6 . . ?
C25 C26 C27 118.4(6) . . ?
C25 C26 C31 125.1(6) . . ?
C27 C26 C31 116.5(6) . . ?
N4 C27 C26 122.7(6) . . ?
N4 C27 C28 119.4(6) . . ?
C26 C27 C28 117.9(6) . . ?
C27 C28 H28A 109.3 . . ?
C27 C28 H28B 109.3 . . ?
C27 C28 C29 111.4(6) . . ?
H28A C28 H28B 108.0 . . ?
C29 C28 H28A 109.3 . . ?
C29 C28 H28B 109.3 . . ?
C28 C29 H29 115.5 . . ?
C28 C29 C30 111.4(5) . . ?
C28 C29 C32 108.0(6) . . ?
C30 C29 H29 115.5 . . ?
C30 C29 C32 87.5(6) . . ?
C32 C29 H29 115.5 . . ?
C29 C30 C31 85.6(5) . . ?
C33 C30 C29 117.4(6) . . ?
C33 C30 C31 119.2(6) . . ?
C33 C30 C34 109.3(6) . . ?
C34 C30 C29 112.9(6) . . ?
C34 C30 C31 110.7(6) . . ?
C26 C31 C30 109.7(6) . . ?
C26 C31 H31 116.4 . . ?
C26 C31 C32 107.1(5) . . ?
C30 C31 H31 116.4 . . ?
C32 C31 C30 87.1(5) . . ?
C32 C31 H31 116.4 . . ?
C29 C32 H32A 114.3 . . ?
C29 C32 H32B 114.3 . . ?
C31 C32 C29 86.0(5) . . ?
C31 C32 H32A 114.3 . . ?
C31 C32 H32B 114.3 . . ?
H32A C32 H32B 111.5 . . ?
C30 C33 H33A 109.5 . . ?
C30 C33 H33B 109.5 . . ?
C30 C33 H33C 109.5 . . ?
H33A C33 H33B 109.5 . . ?
H33A C33 H33C 109.5 . . ?
H33B C33 H33C 109.5 . . ?
C30 C34 H34A 109.5 . . ?
C30 C34 H34B 109.5 . . ?
C30 C34 H34C 109.5 . . ?
H34A C34 H34B 109.5 . . ?
H34A C34 H34C 109.5 . . ?
H34B C34 H34C 109.5 . . ?

loop_
_geom_bond_atom_site_label_1
_geom_bond_atom_site_label_2
_geom_bond_distance
_geom_bond_site_symmetry_2
_geom_bond_publ_flag
N1 C1 1.358(8) . ?
N1 C5 1.337(7) . ?
N2 C6 1.369(7) . ?
N2 C10 1.349(8) . ?
N3 C18 1.348(9) . ?
N3 C22 1.349(8) . ?
N4 C23 1.353(8) . ?
N4 C27 1.337(8) . ?
C1 H1 0.9500 . ?
C1 C2 1.385(9) . ?
C2 C3 1.392(8) . ?
C2 C19 1.485(8) . ?
C3 H3 0.9500 . ?
C3 C4 1.388(8) . ?
C4 H4 0.9500 . ?
C4 C5 1.380(9) . ?
C5 C6 1.479(8) . ?
C6 C7 1.388(9) . ?
C7 H7 0.9500 . ?
C7 C8 1.386(8) . ?
C8 H8 0.9500 . ?
C8 C9 1.392(8) . ?
C9 C10 1.390(8) . ?
C9 C14 1.509(8) . ?
C10 C11 1.502(8) . ?
C11 H11A 0.9900 . ?
C11 H11B 0.9900 . ?
C11 C12 1.530(8) . ?
C12 H12 1.0000 . ?
C12 C13 1.566(9) . ?
C12 C15 1.544(9) . ?
C13 C14 1.571(8) . ?
C13 C16 1.513(9) . ?
C13 C17 1.524(9) . ?
C14 H14 1.0000 . ?
C14 C15 1.574(9) . ?
C15 H15A 0.9900 . ?
C15 H15B 0.9900 . ?
C16 H16A 0.9800 . ?
C16 H16B 0.9800 . ?
C16 H16C 0.9800 . ?
C17 H17A 0.9800 . ?
C17 H17B 0.9800 . ?
C17 H17C 0.9800 . ?
C18 H18 0.9500 . ?
C18 C19 1.382(9) . ?
C19 C20 1.386(8) . ?
C20 H20 0.9500 . ?
C20 C21 1.374(9) . ?
C21 H21 0.9500 . ?
C21 C22 1.379(9) . ?
C22 C23 1.476(8) . ?
C23 C24 1.379(9) . ?
C24 H24 0.9500 . ?
C24 C25 1.395(9) . ?
C25 H25 0.9500 . ?
C25 C26 1.381(9) . ?
C26 C27 1.404(9) . ?
C26 C31 1.505(8) . ?
C27 C28 1.508(9) . ?
C28 H28A 0.9900 . ?
C28 H28B 0.9900 . ?
C28 C29 1.530(9) . ?
C29 H29 1.0000 . ?
C29 C30 1.555(9) . ?
C29 C32 1.556(12) . ?
C30 C31 1.568(10) . ?
C30 C33 1.514(10) . ?
C30 C34 1.528(9) . ?
C31 H31 1.0000 . ?
C31 C32 1.555(9) . ?
C32 H32A 0.9900 . ?
C32 H32B 0.9900 . ?
C33 H33A 0.9800 . ?
C33 H33B 0.9800 . ?
C33 H33C 0.9800 . ?
C34 H34A 0.9800 . ?
C34 H34B 0.9800 . ?
C34 H34C 0.9800 . ?

loop_
_geom_torsion_atom_site_label_1
_geom_torsion_atom_site_label_2
_geom_torsion_atom_site_label_3
_geom_torsion_atom_site_label_4
_geom_torsion
_geom_torsion_site_symmetry_1
_geom_torsion_site_symmetry_2
_geom_torsion_site_symmetry_3
_geom_torsion_site_symmetry_4
_geom_torsion_publ_flag
N1 C1 C2 C3 1.3(10) . . . . ?
N1 C1 C2 C19 -178.9(6) . . . . ?
N1 C5 C6 N2 171.0(5) . . . . ?
N1 C5 C6 C7 -10.9(8) . . . . ?
N2 C6 C7 C8 2.5(8) . . . . ?
N2 C10 C11 C12 177.0(5) . . . . ?
N3 C18 C19 C2 179.6(7) . . . . ?
N3 C18 C19 C20 -0.2(11) . . . . ?
N3 C22 C23 N4 177.9(6) . . . . ?
N3 C22 C23 C24 -3.6(9) . . . . ?
N4 C23 C24 C25 0.7(9) . . . . ?
N4 C27 C28 C29 -179.8(6) . . . . ?
C1 N1 C5 C4 -1.5(8) . . . . ?
C1 N1 C5 C6 175.6(5) . . . . ?
C1 C2 C3 C4 0.2(9) . . . . ?
C1 C2 C19 C18 -154.7(7) . . . . ?
C1 C2 C19 C20 25.1(10) . . . . ?
C2 C3 C4 C5 -2.2(9) . . . . ?
C2 C19 C20 C21 -179.4(7) . . . . ?
C3 C2 C19 C18 25.1(9) . . . . ?
C3 C2 C19 C20 -155.1(7) . . . . ?
C3 C4 C5 N1 2.9(9) . . . . ?
C3 C4 C5 C6 -174.0(5) . . . . ?
C4 C5 C6 N2 -12.0(8) . . . . ?
C4 C5 C6 C7 166.2(5) . . . . ?
C5 N1 C1 C2 -0.7(10) . . . . ?
C5 C6 C7 C8 -175.5(5) . . . . ?
C6 N2 C10 C9 -0.8(8) . . . . ?
C6 N2 C10 C11 177.9(5) . . . . ?
C6 C7 C8 C9 0.0(8) . . . . ?
C7 C8 C9 C10 -2.7(8) . . . . ?
C7 C8 C9 C14 177.4(5) . . . . ?
C8 C9 C10 N2 3.2(9) . . . . ?
C8 C9 C10 C11 -175.5(6) . . . . ?
C8 C9 C14 C13 131.1(6) . . . . ?
C8 C9 C14 C15 -136.4(6) . . . . ?
C9 C10 C11 C12 -4.3(8) . . . . ?
C9 C14 C15 C12 -81.7(5) . . . . ?
C10 N2 C6 C5 176.0(5) . . . . ?
C10 N2 C6 C7 -2.2(8) . . . . ?
C10 C9 C14 C13 -48.7(7) . . . . ?
C10 C9 C14 C15 43.8(6) . . . . ?
C10 C11 C12 C13 49.4(7) . . . . ?
C10 C11 C12 C15 -45.6(7) . . . . ?
C11 C12 C13 C14 -81.2(5) . . . . ?
C11 C12 C13 C16 38.9(8) . . . . ?
C11 C12 C13 C17 167.6(6) . . . . ?
C11 C12 C15 C14 83.6(6) . . . . ?
C12 C13 C14 C9 79.4(5) . . . . ?
C12 C13 C14 C15 -27.2(4) . . . . ?
C13 C12 C15 C14 -27.7(5) . . . . ?
C13 C14 C15 C12 27.6(5) . . . . ?
C14 C9 C10 N2 -176.9(5) . . . . ?
C14 C9 C10 C11 4.4(8) . . . . ?
C15 C12 C13 C14 27.8(4) . . . . ?
C15 C12 C13 C16 147.9(6) . . . . ?
C15 C12 C13 C17 -83.4(6) . . . . ?
C16 C13 C14 C9 -41.6(8) . . . . ?
C16 C13 C14 C15 -148.2(6) . . . . ?
C17 C13 C14 C9 -168.6(5) . . . . ?
C17 C13 C14 C15 84.8(6) . . . . ?
C18 N3 C22 C21 0.3(10) . . . . ?
C18 N3 C22 C23 178.5(6) . . . . ?
C18 C19 C20 C21 0.5(11) . . . . ?
C19 C2 C3 C4 -179.6(5) . . . . ?
C19 C20 C21 C22 -0.3(12) . . . . ?
C20 C21 C22 N3 -0.1(11) . . . . ?
C20 C21 C22 C23 -178.1(7) . . . . ?
C21 C22 C23 N4 -3.9(9) . . . . ?
C21 C22 C23 C24 174.6(7) . . . . ?
C22 N3 C18 C19 -0.2(11) . . . . ?
C22 C23 C24 C25 -177.7(6) . . . . ?
C23 N4 C27 C26 0.4(9) . . . . ?
C23 N4 C27 C28 -179.5(6) . . . . ?
C23 C24 C25 C26 0.4(10) . . . . ?
C24 C25 C26 C27 -1.1(10) . . . . ?
C24 C25 C26 C31 179.5(6) . . . . ?
C25 C26 C27 N4 0.7(10) . . . . ?
C25 C26 C27 C28 -179.4(6) . . . . ?
C25 C26 C31 C30 132.8(7) . . . . ?
C25 C26 C31 C32 -134.1(7) . . . . ?
C26 C27 C28 C29 0.4(9) . . . . ?
C26 C31 C32 C29 -82.3(6) . . . . ?
C27 N4 C23 C22 177.4(5) . . . . ?
C27 N4 C23 C24 -1.1(9) . . . . ?
C27 C26 C31 C30 -46.6(7) . . . . ?
C27 C26 C31 C32 46.5(8) . . . . ?
C27 C28 C29 C30 46.8(8) . . . . ?
C27 C28 C29 C32 -47.7(7) . . . . ?
C28 C29 C30 C31 -81.0(7) . . . . ?
C28 C29 C30 C33 39.7(9) . . . . ?
C28 C29 C30 C34 168.4(7) . . . . ?
C28 C29 C32 C31 84.0(6) . . . . ?
C29 C30 C31 C26 79.7(6) . . . . ?
C29 C30 C31 C32 -27.5(5) . . . . ?
C30 C29 C32 C31 -27.7(5) . . . . ?
C30 C31 C32 C29 27.4(5) . . . . ?
C31 C26 C27 N4 -179.8(6) . . . . ?
C31 C26 C27 C28 0.0(9) . . . . ?
C32 C29 C30 C31 27.4(5) . . . . ?
C32 C29 C30 C33 148.1(6) . . . . ?
C32 C29 C30 C34 -83.2(7) . . . . ?
C33 C30 C31 C26 -39.4(8) . . . . ?
C33 C30 C31 C32 -146.6(6) . . . . ?
C34 C30 C31 C26 -167.5(6) . . . . ?
C34 C30 C31 C32 85.4(6) . . . . ?
